data_7132924
loop_
_publ_author_name
'Wakefield, 4th, Herbert'
'Melvin, Sophia J.'
'Jiang, Jennifer'
'Kevlishvili, Ilia'
'Siegler, Maxime A.'
'Craig, Stephen L.'
'Kulik, Heather J.'
'Klausen, Rebekka S.'

_publ_section_title
;
 Angle-strained sila-cycloalkynes.
;
_journal_issue 36
_journal_name_full 'Chemical communications (Cambridge, England)'
_journal_page_first 4842
_journal_page_last 4845
_journal_paper_doi 10.1039/d4cc00439f
_journal_volume 60
_journal_year 2024
_chemical_formula_moiety 'C30 H30 Si3'
_chemical_formula_sum 'C30 H30 Si3'
_chemical_formula_weight 474.81
_space_group_crystal_system monoclinic
_space_group_IT_number 14
_space_group_name_Hall '-P 2ybc'
_space_group_name_H-M_alt 'P 1 21/c 1'
_atom_sites_solution_hydrogens geom
_atom_sites_solution_primary direct
_atom_sites_solution_secondary difmap
_audit_creation_method SHELXL-2018/3
_audit_update_record
;
2024-01-23 deposited with the CCDC.	2024-04-04 downloaded from the CCDC.
;
_cell_angle_alpha 90
_cell_angle_beta 102.356(4)
_cell_angle_gamma 90
_cell_formula_units_Z 4
_cell_length_a 9.9325(4)
_cell_length_b 18.2411(6)
_cell_length_c 15.0008(6)
_cell_measurement_reflns_used 9345
_cell_measurement_temperature 110(2)
_cell_measurement_theta_max 27.6670
_cell_measurement_theta_min 2.4070
_cell_volume 2654.89(18)
_computing_cell_refinement 'CrysAlisPro 1.171.42.49 (Rigaku OD, 2022)'
_computing_data_collection 'CrysAlisPro 1.171.42.49 (Rigaku OD, 2022)'
_computing_data_reduction 'CrysAlisPro 1.171.42.49 (Rigaku OD, 2022)'
_computing_molecular_graphics 'SHELXTL v6.10 (Sheldrick, 2008)'
_computing_publication_material 'SHELXTL v6.10 (Sheldrick, 2008)'
_computing_structure_refinement 'SHELXL-2018/3 (Sheldrick, 2018)'
_computing_structure_solution 'SHELXS-2018/3 (Sheldrick, 2018)'
_diffrn_ambient_temperature 110(2)
_diffrn_measured_fraction_theta_full 1.000
_diffrn_measured_fraction_theta_max 1.000
_diffrn_measurement_device_type 'SuperNova, Dual, Cu at zero, Atlas'
_diffrn_measurement_method '\w scans'
_diffrn_radiation_monochromator mirror
_diffrn_radiation_source 'SuperNova (Mo) X-ray Source'
_diffrn_radiation_type MoK\a
_diffrn_radiation_wavelength 0.71073
_diffrn_reflns_av_R_equivalents 0.0499
_diffrn_reflns_av_unetI/netI 0.0457
_diffrn_reflns_Laue_measured_fraction_full 1.000
_diffrn_reflns_Laue_measured_fraction_max 1.000
_diffrn_reflns_limit_h_max 12
_diffrn_reflns_limit_h_min -12
_diffrn_reflns_limit_k_max 23
_diffrn_reflns_limit_k_min -23
_diffrn_reflns_limit_l_max 19
_diffrn_reflns_limit_l_min -19
_diffrn_reflns_number 28222
_diffrn_reflns_point_group_measured_fraction_full 1.000
_diffrn_reflns_point_group_measured_fraction_max 1.000
_diffrn_reflns_theta_full 25.242
_diffrn_reflns_theta_max 27.500
_diffrn_reflns_theta_min 2.099
_exptl_absorpt_coefficient_mu 0.195
_exptl_absorpt_correction_T_max 1.000
_exptl_absorpt_correction_T_min 0.587
_exptl_absorpt_correction_type gaussian
_exptl_absorpt_process_details
;
CrysAlisPro 1.171.42.49 (Rigaku Oxford Diffraction, 2022)
Numerical absorption correction based on gaussian integration over
a multifaceted crystal model
Empirical absorption correction using spherical harmonics,
implemented in SCALE3 ABSPACK scaling algorithm.
;
_exptl_crystal_colour colorless
_exptl_crystal_density_diffrn 1.188
_exptl_crystal_description 'irregular rod'
_exptl_crystal_F_000 1008
_exptl_crystal_size_max 0.490
_exptl_crystal_size_mid 0.158
_exptl_crystal_size_min 0.100
_refine_diff_density_max 0.412
_refine_diff_density_min -0.257
_refine_diff_density_rms 0.057
_refine_ls_extinction_method none
_refine_ls_goodness_of_fit_ref 1.039
_refine_ls_hydrogen_treatment constr
_refine_ls_matrix_type full
_refine_ls_number_parameters 300
_refine_ls_number_reflns 6096
_refine_ls_number_restraints 0
_refine_ls_restrained_S_all 1.039
_refine_ls_R_factor_all 0.0602
_refine_ls_R_factor_gt 0.0424
_refine_ls_shift/su_max 0.001
_refine_ls_shift/su_mean 0.000
_refine_ls_structure_factor_coef Fsqd
_refine_ls_weighting_details 'w=1/[\s^2^(Fo^2^)+(0.0263P)^2^+2.0372P] where P=(Fo^2^+2Fc^2^)/3'
_refine_ls_weighting_scheme calc
_refine_ls_wR_factor_gt 0.0877
_refine_ls_wR_factor_ref 0.0968
_reflns_Friedel_coverage 0.000
_reflns_number_gt 4805
_reflns_number_total 6096
_reflns_threshold_expression 'I > 2\s(I)'
_cod_data_source_file d4cc00439f2.cif
_cod_data_source_block Si-CHy
_cod_depositor_comments 'Adding full bibliography for 7132924--7132926.cif.'
_cod_original_sg_symbol_H-M 'P 21/c'
_cod_database_code 7132924
_shelx_shelxl_version_number 2018/3
_shelx_space_group_comment
;
The symmetry employed for this shelxl refinement is uniquely defined
by the following loop, which should always be used as a source of
symmetry information in preference to the above space-group names.
They are only intended as comments.
;
_oxdiff_exptl_absorpt_empirical_full_min 0.684
_oxdiff_exptl_absorpt_empirical_full_max 1.785
_oxdiff_exptl_absorpt_empirical_details
;
Empirical correction (ABSPACK) includes:
- Absorption correction using spherical harmonics
- Frame scaling
;

loop_
_space_group_symop_operation_xyz
'x, y, z'
'-x, y+1/2, -z+1/2'
'-x, -y, -z'
'x, -y-1/2, z-1/2'

loop_
_atom_site_label
_atom_site_type_symbol
_atom_site_fract_x
_atom_site_fract_y
_atom_site_fract_z
_atom_site_U_iso_or_equiv
_atom_site_adp_type
_atom_site_occupancy
_atom_site_site_symmetry_order
_atom_site_calc_flag
_atom_site_refinement_flags_posn
_atom_site_refinement_flags_adp
_atom_site_refinement_flags_occupancy
_atom_site_disorder_assembly
_atom_site_disorder_group
C1 C 0.77004(18) 0.61053(10) 0.73442(13) 0.0220(4) Uani 1 1 d . . . . .
C2 C 0.8810(2) 0.61720(11) 0.80920(15) 0.0287(5) Uani 1 1 d . . . . .
H2 H 0.883999 0.657404 0.849828 0.034 Uiso 1 1 calc R U . . .
C3 C 0.9872(2) 0.56573(12) 0.82499(16) 0.0350(5) Uani 1 1 d . . . . .
H3 H 1.061762 0.571006 0.876121 0.042 Uiso 1 1 calc R U . . .
C4 C 0.9842(2) 0.50705(12) 0.76635(16) 0.0340(5) Uani 1 1 d . . . . .
H4 H 1.057264 0.472356 0.776822 0.041 Uiso 1 1 calc R U . . .
C5 C 0.8753(2) 0.49876(12) 0.69254(15) 0.0312(5) Uani 1 1 d . . . . .
H5 H 0.872713 0.458190 0.652501 0.037 Uiso 1 1 calc R U . . .
C6 C 0.7694(2) 0.55020(11) 0.67716(14) 0.0260(4) Uani 1 1 d . . . . .
H6 H 0.694649 0.544066 0.626331 0.031 Uiso 1 1 calc R U . . .
C7 C 0.69588(18) 0.76303(10) 0.65771(12) 0.0183(4) Uani 1 1 d . . . . .
C8 C 0.79772(19) 0.75401(10) 0.60704(13) 0.0227(4) Uani 1 1 d . . . . .
H8 H 0.831779 0.706255 0.599499 0.027 Uiso 1 1 calc R U . . .
C9 C 0.8501(2) 0.81356(11) 0.56745(14) 0.0261(4) Uani 1 1 d . . . . .
H9 H 0.919488 0.806329 0.533440 0.031 Uiso 1 1 calc R U . . .
C10 C 0.80106(19) 0.88331(11) 0.57775(14) 0.0253(4) Uani 1 1 d . . . . .
H10 H 0.837067 0.924145 0.551189 0.030 Uiso 1 1 calc R U . . .
C11 C 0.69952(19) 0.89347(10) 0.62676(14) 0.0236(4) Uani 1 1 d . . . . .
H11 H 0.665369 0.941349 0.633445 0.028 Uiso 1 1 calc R U . . .
C12 C 0.64716(18) 0.83412(10) 0.66627(13) 0.0210(4) Uani 1 1 d . . . . .
H12 H 0.577173 0.841863 0.699631 0.025 Uiso 1 1 calc R U . . .
C13 C 0.4543(2) 0.61734(12) 0.49942(14) 0.0314(5) Uani 1 1 d . . . . .
H13A H 0.520158 0.577034 0.501743 0.047 Uiso 1 1 calc R U . . .
H13B H 0.490860 0.661510 0.475914 0.047 Uiso 1 1 calc R U . . .
H13C H 0.366482 0.603892 0.459115 0.047 Uiso 1 1 calc R U . . .
C14 C 0.3781(2) 0.54765(11) 0.66959(16) 0.0331(5) Uani 1 1 d . . . . .
H14A H 0.292383 0.528390 0.631992 0.050 Uiso 1 1 calc R U . . .
H14B H 0.364964 0.557127 0.731474 0.050 Uiso 1 1 calc R U . . .
H14C H 0.452049 0.511672 0.672026 0.050 Uiso 1 1 calc R U . . .
C15 C 0.27539(17) 0.81172(9) 0.57883(12) 0.0172(4) Uani 1 1 d . . . . .
C16 C 0.33331(18) 0.82692(10) 0.50405(12) 0.0198(4) Uani 1 1 d . . . . .
H16 H 0.349258 0.787833 0.465750 0.024 Uiso 1 1 calc R U . . .
C17 C 0.36833(19) 0.89806(10) 0.48417(13) 0.0246(4) Uani 1 1 d . . . . .
H17 H 0.406200 0.907243 0.432213 0.029 Uiso 1 1 calc R U . . .
C18 C 0.3480(2) 0.95516(10) 0.54004(15) 0.0267(4) Uani 1 1 d . . . . .
H18 H 0.373456 1.003613 0.527299 0.032 Uiso 1 1 calc R U . . .
C19 C 0.2905(2) 0.94187(11) 0.61449(15) 0.0312(5) Uani 1 1 d . . . . .
H19 H 0.275866 0.981291 0.652718 0.037 Uiso 1 1 calc R U . . .
C20 C 0.2539(2) 0.87103(10) 0.63369(14) 0.0261(4) Uani 1 1 d . . . . .
H20 H 0.213617 0.862602 0.684803 0.031 Uiso 1 1 calc R U . . .
C21 C 0.09049(17) 0.67691(9) 0.51359(12) 0.0168(4) Uani 1 1 d . . . . .
C22 C 0.05472(18) 0.70522(10) 0.42498(13) 0.0197(4) Uani 1 1 d . . . . .
H22 H 0.105121 0.745454 0.408586 0.024 Uiso 1 1 calc R U . . .
C23 C -0.05302(19) 0.67564(10) 0.36055(13) 0.0217(4) Uani 1 1 d . . . . .
H23 H -0.075449 0.695612 0.300706 0.026 Uiso 1 1 calc R U . . .
C24 C -0.12777(18) 0.61718(10) 0.38326(13) 0.0227(4) Uani 1 1 d . . . . .
H24 H -0.202782 0.597712 0.339518 0.027 Uiso 1 1 calc R U . . .
C25 C -0.09309(19) 0.58709(10) 0.46984(13) 0.0223(4) Uani 1 1 d . . . . .
H25 H -0.143250 0.546418 0.485364 0.027 Uiso 1 1 calc R U . . .
C26 C 0.01509(18) 0.61648(10) 0.53388(13) 0.0208(4) Uani 1 1 d . . . . .
H26 H 0.038702 0.595151 0.592945 0.025 Uiso 1 1 calc R U . . .
C27 C 0.18541(19) 0.71514(11) 0.72024(13) 0.0234(4) Uani 1 1 d . . . . .
H27A H 0.123689 0.756640 0.726147 0.028 Uiso 1 1 calc R U . . .
H27B H 0.140980 0.668552 0.731853 0.028 Uiso 1 1 calc R U . . .
C28 C 0.3217(2) 0.72374(11) 0.78090(13) 0.0236(4) Uani 1 1 d . . . . .
C29 C 0.4436(2) 0.72338(11) 0.80991(12) 0.0231(4) Uani 1 1 d . . . . .
C30 C 0.5925(2) 0.71262(11) 0.82683(13) 0.0259(4) Uani 1 1 d . . . . .
H30A H 0.622054 0.674644 0.874115 0.031 Uiso 1 1 calc R U . . .
H30B H 0.641584 0.758861 0.847446 0.031 Uiso 1 1 calc R U . . .
Si1 Si 0.62979(5) 0.68193(3) 0.71262(4) 0.01843(12) Uani 1 1 d . . . . .
Si2 Si 0.42591(5) 0.63585(3) 0.61806(3) 0.01800(12) Uani 1 1 d . . . . .
Si3 Si 0.23442(5) 0.71480(3) 0.60482(3) 0.01600(12) Uani 1 1 d . . . . .

loop_
_atom_site_aniso_label
_atom_site_aniso_U_11
_atom_site_aniso_U_22
_atom_site_aniso_U_33
_atom_site_aniso_U_23
_atom_site_aniso_U_13
_atom_site_aniso_U_12
C1 0.0173(9) 0.0216(9) 0.0264(10) 0.0103(8) 0.0034(8) -0.0004(7)
C2 0.0233(10) 0.0243(10) 0.0354(12) 0.0084(9) -0.0009(9) -0.0039(8)
C3 0.0195(10) 0.0387(12) 0.0413(14) 0.0169(11) -0.0057(9) -0.0014(9)
C4 0.0241(10) 0.0373(12) 0.0423(14) 0.0186(10) 0.0107(10) 0.0109(9)
C5 0.0320(11) 0.0302(11) 0.0337(12) 0.0078(9) 0.0124(9) 0.0094(9)
C6 0.0221(10) 0.0280(10) 0.0278(11) 0.0074(8) 0.0048(8) 0.0048(8)
C7 0.0155(8) 0.0192(9) 0.0170(9) 0.0004(7) -0.0034(7) -0.0016(7)
C8 0.0249(10) 0.0200(9) 0.0225(10) -0.0009(8) 0.0034(8) 0.0027(8)
C9 0.0260(10) 0.0299(11) 0.0239(10) 0.0023(8) 0.0084(8) 0.0008(8)
C10 0.0242(10) 0.0231(10) 0.0263(11) 0.0057(8) -0.0002(8) -0.0050(8)
C11 0.0221(9) 0.0174(9) 0.0279(11) -0.0013(8) -0.0023(8) 0.0013(7)
C12 0.0168(9) 0.0231(9) 0.0212(10) -0.0016(8) 0.0002(7) -0.0003(7)
C13 0.0334(11) 0.0368(12) 0.0222(11) -0.0069(9) 0.0021(9) 0.0107(9)
C14 0.0296(11) 0.0213(10) 0.0442(14) 0.0057(9) -0.0013(10) -0.0059(8)
C15 0.0144(8) 0.0180(9) 0.0182(9) 0.0001(7) 0.0011(7) 0.0007(7)
C16 0.0199(9) 0.0216(9) 0.0176(9) -0.0019(7) 0.0032(7) -0.0011(7)
C17 0.0235(10) 0.0266(10) 0.0227(10) 0.0038(8) 0.0028(8) -0.0045(8)
C18 0.0232(10) 0.0177(9) 0.0373(12) 0.0049(8) 0.0021(9) 0.0001(8)
C19 0.0366(12) 0.0189(10) 0.0404(13) -0.0067(9) 0.0133(10) 0.0029(8)
C20 0.0275(10) 0.0252(10) 0.0291(11) -0.0027(8) 0.0136(9) 0.0006(8)
C21 0.0157(8) 0.0169(8) 0.0176(9) -0.0006(7) 0.0034(7) 0.0029(7)
C22 0.0172(9) 0.0194(9) 0.0223(10) 0.0031(7) 0.0036(7) -0.0001(7)
C23 0.0212(9) 0.0238(10) 0.0179(9) 0.0026(8) -0.0005(7) 0.0017(7)
C24 0.0170(9) 0.0235(10) 0.0248(10) -0.0039(8) -0.0018(8) -0.0007(7)
C25 0.0207(9) 0.0193(9) 0.0261(10) -0.0009(8) 0.0035(8) -0.0037(7)
C26 0.0205(9) 0.0209(9) 0.0203(10) 0.0030(7) 0.0030(8) 0.0010(7)
C27 0.0198(9) 0.0323(11) 0.0193(10) 0.0000(8) 0.0072(8) -0.0033(8)
C28 0.0280(10) 0.0308(11) 0.0138(9) 0.0027(8) 0.0088(8) -0.0004(8)
C29 0.0273(10) 0.0290(10) 0.0133(9) -0.0003(8) 0.0052(8) -0.0043(8)
C30 0.0252(10) 0.0334(11) 0.0172(10) 0.0002(8) 0.0003(8) -0.0041(8)
Si1 0.0161(2) 0.0186(3) 0.0192(3) 0.0017(2) 0.0007(2) -0.00061(19)
Si2 0.0173(2) 0.0164(2) 0.0188(3) -0.00017(19) 0.0004(2) -0.00053(19)
Si3 0.0150(2) 0.0183(2) 0.0148(2) 0.00061(19) 0.00329(19) -0.00091(18)

loop_
_atom_type_symbol
_atom_type_description
_atom_type_scat_dispersion_real
_atom_type_scat_dispersion_imag
_atom_type_scat_source
C C 0.0033 0.0016 'International Tables Vol C Tables 4.2.6.8 and 6.1.1.4'
H H 0.0000 0.0000 'International Tables Vol C Tables 4.2.6.8 and 6.1.1.4'
Si Si 0.0817 0.0704 'International Tables Vol C Tables 4.2.6.8 and 6.1.1.4'

loop_
_geom_angle_atom_site_label_1
_geom_angle_atom_site_label_2
_geom_angle_atom_site_label_3
_geom_angle
_geom_angle_site_symmetry_1
_geom_angle_site_symmetry_3
_geom_angle_publ_flag
C6 C1 C2 117.46(17) . . ?
C6 C1 Si1 122.18(14) . . ?
C2 C1 Si1 120.36(15) . . ?
C3 C2 C1 121.0(2) . . ?
C3 C2 H2 119.5 . . ?
C1 C2 H2 119.5 . . ?
C4 C3 C2 120.1(2) . . ?
C4 C3 H3 120.0 . . ?
C2 C3 H3 120.0 . . ?
C5 C4 C3 120.12(19) . . ?
C5 C4 H4 119.9 . . ?
C3 C4 H4 119.9 . . ?
C4 C5 C6 119.6(2) . . ?
C4 C5 H5 120.2 . . ?
C6 C5 H5 120.2 . . ?
C5 C6 C1 121.73(19) . . ?
C5 C6 H6 119.1 . . ?
C1 C6 H6 119.1 . . ?
C8 C7 C12 117.59(17) . . ?
C8 C7 Si1 120.45(14) . . ?
C12 C7 Si1 121.96(14) . . ?
C9 C8 C7 121.35(17) . . ?
C9 C8 H8 119.3 . . ?
C7 C8 H8 119.3 . . ?
C10 C9 C8 119.83(19) . . ?
C10 C9 H9 120.1 . . ?
C8 C9 H9 120.1 . . ?
C11 C10 C9 119.85(18) . . ?
C11 C10 H10 120.1 . . ?
C9 C10 H10 120.1 . . ?
C10 C11 C12 120.37(18) . . ?
C10 C11 H11 119.8 . . ?
C12 C11 H11 119.8 . . ?
C11 C12 C7 121.00(18) . . ?
C11 C12 H12 119.5 . . ?
C7 C12 H12 119.5 . . ?
Si2 C13 H13A 109.5 . . ?
Si2 C13 H13B 109.5 . . ?
H13A C13 H13B 109.5 . . ?
Si2 C13 H13C 109.5 . . ?
H13A C13 H13C 109.5 . . ?
H13B C13 H13C 109.5 . . ?
Si2 C14 H14A 109.5 . . ?
Si2 C14 H14B 109.5 . . ?
H14A C14 H14B 109.5 . . ?
Si2 C14 H14C 109.5 . . ?
H14A C14 H14C 109.5 . . ?
H14B C14 H14C 109.5 . . ?
C16 C15 C20 117.36(17) . . ?
C16 C15 Si3 120.04(13) . . ?
C20 C15 Si3 122.57(14) . . ?
C17 C16 C15 121.53(17) . . ?
C17 C16 H16 119.2 . . ?
C15 C16 H16 119.2 . . ?
C18 C17 C16 119.87(19) . . ?
C18 C17 H17 120.1 . . ?
C16 C17 H17 120.1 . . ?
C17 C18 C19 119.94(18) . . ?
C17 C18 H18 120.0 . . ?
C19 C18 H18 120.0 . . ?
C18 C19 C20 120.20(19) . . ?
C18 C19 H19 119.9 . . ?
C20 C19 H19 119.9 . . ?
C19 C20 C15 121.08(19) . . ?
C19 C20 H20 119.5 . . ?
C15 C20 H20 119.5 . . ?
C22 C21 C26 117.23(16) . . ?
C22 C21 Si3 123.57(13) . . ?
C26 C21 Si3 119.19(13) . . ?
C23 C22 C21 121.28(17) . . ?
C23 C22 H22 119.4 . . ?
C21 C22 H22 119.4 . . ?
C24 C23 C22 120.16(17) . . ?
C24 C23 H23 119.9 . . ?
C22 C23 H23 119.9 . . ?
C23 C24 C25 119.87(17) . . ?
C23 C24 H24 120.1 . . ?
C25 C24 H24 120.1 . . ?
C24 C25 C26 119.81(17) . . ?
C24 C25 H25 120.1 . . ?
C26 C25 H25 120.1 . . ?
C25 C26 C21 121.62(17) . . ?
C25 C26 H26 119.2 . . ?
C21 C26 H26 119.2 . . ?
C28 C27 Si3 100.57(12) . . ?
C28 C27 H27A 111.7 . . ?
Si3 C27 H27A 111.7 . . ?
C28 C27 H27B 111.7 . . ?
Si3 C27 H27B 111.7 . . ?
H27A C27 H27B 109.4 . . ?
C29 C28 C27 162.1(2) . . ?
C28 C29 C30 166.8(2) . . ?
C29 C30 Si1 105.48(13) . . ?
C29 C30 H30A 110.6 . . ?
Si1 C30 H30A 110.6 . . ?
C29 C30 H30B 110.6 . . ?
Si1 C30 H30B 110.6 . . ?
H30A C30 H30B 108.8 . . ?
C7 Si1 C1 107.80(8) . . ?
C7 Si1 C30 108.37(9) . . ?
C1 Si1 C30 108.94(9) . . ?
C7 Si1 Si2 110.59(6) . . ?
C1 Si1 Si2 111.40(6) . . ?
C30 Si1 Si2 109.66(6) . . ?
C14 Si2 C13 109.53(10) . . ?
C14 Si2 Si3 106.59(7) . . ?
C13 Si2 Si3 108.02(7) . . ?
C14 Si2 Si1 108.39(7) . . ?
C13 Si2 Si1 110.32(7) . . ?
Si3 Si2 Si1 113.89(3) . . ?
C15 Si3 C21 111.07(8) . . ?
C15 Si3 C27 107.25(9) . . ?
C21 Si3 C27 111.15(8) . . ?
C15 Si3 Si2 112.73(6) . . ?
C21 Si3 Si2 108.03(6) . . ?
C27 Si3 Si2 106.55(6) . . ?

loop_
_geom_bond_atom_site_label_1
_geom_bond_atom_site_label_2
_geom_bond_distance
_geom_bond_site_symmetry_2
_geom_bond_publ_flag
C1 C6 1.395(3) . ?
C1 C2 1.400(3) . ?
C1 Si1 1.8838(19) . ?
C2 C3 1.394(3) . ?
C2 H2 0.9500 . ?
C3 C4 1.382(3) . ?
C3 H3 0.9500 . ?
C4 C5 1.381(3) . ?
C4 H4 0.9500 . ?
C5 C6 1.392(3) . ?
C5 H5 0.9500 . ?
C6 H6 0.9500 . ?
C7 C8 1.399(3) . ?
C7 C12 1.400(3) . ?
C7 Si1 1.8786(19) . ?
C8 C9 1.391(3) . ?
C8 H8 0.9500 . ?
C9 C10 1.383(3) . ?
C9 H9 0.9500 . ?
C10 C11 1.382(3) . ?
C10 H10 0.9500 . ?
C11 C12 1.388(3) . ?
C11 H11 0.9500 . ?
C12 H12 0.9500 . ?
C13 Si2 1.891(2) . ?
C13 H13A 0.9800 . ?
C13 H13B 0.9800 . ?
C13 H13C 0.9800 . ?
C14 Si2 1.889(2) . ?
C14 H14A 0.9800 . ?
C14 H14B 0.9800 . ?
C14 H14C 0.9800 . ?
C15 C16 1.394(3) . ?
C15 C20 1.403(3) . ?
C15 Si3 1.8737(18) . ?
C16 C17 1.392(3) . ?
C16 H16 0.9500 . ?
C17 C18 1.379(3) . ?
C17 H17 0.9500 . ?
C18 C19 1.380(3) . ?
C18 H18 0.9500 . ?
C19 C20 1.389(3) . ?
C19 H19 0.9500 . ?
C20 H20 0.9500 . ?
C21 C22 1.399(2) . ?
C21 C26 1.402(2) . ?
C21 Si3 1.8860(18) . ?
C22 C23 1.388(3) . ?
C22 H22 0.9500 . ?
C23 C24 1.383(3) . ?
C23 H23 0.9500 . ?
C24 C25 1.384(3) . ?
C24 H24 0.9500 . ?
C25 C26 1.387(3) . ?
C25 H25 0.9500 . ?
C26 H26 0.9500 . ?
C27 C28 1.469(3) . ?
C27 Si3 1.8962(19) . ?
C27 H27A 0.9900 . ?
C27 H27B 0.9900 . ?
C28 C29 1.196(3) . ?
C29 C30 1.459(3) . ?
C30 Si1 1.912(2) . ?
C30 H30A 0.9900 . ?
C30 H30B 0.9900 . ?
Si1 Si2 2.3644(7) . ?
Si2 Si3 2.3599(7) . ?

loop_
_geom_torsion_atom_site_label_1
_geom_torsion_atom_site_label_2
_geom_torsion_atom_site_label_3
_geom_torsion_atom_site_label_4
_geom_torsion
_geom_torsion_site_symmetry_1
_geom_torsion_site_symmetry_2
_geom_torsion_site_symmetry_3
_geom_torsion_site_symmetry_4
_geom_torsion_publ_flag
C6 C1 C2 C3 0.6(3) . . . . ?
Si1 C1 C2 C3 -178.46(16) . . . . ?
C1 C2 C3 C4 0.1(3) . . . . ?
C2 C3 C4 C5 -0.7(3) . . . . ?
C3 C4 C5 C6 0.6(3) . . . . ?
C4 C5 C6 C1 0.2(3) . . . . ?
C2 C1 C6 C5 -0.8(3) . . . . ?
Si1 C1 C6 C5 178.31(15) . . . . ?
C12 C7 C8 C9 0.8(3) . . . . ?
Si1 C7 C8 C9 -178.61(14) . . . . ?
C7 C8 C9 C10 -0.2(3) . . . . ?
C8 C9 C10 C11 -0.4(3) . . . . ?
C9 C10 C11 C12 0.4(3) . . . . ?
C10 C11 C12 C7 0.2(3) . . . . ?
C8 C7 C12 C11 -0.8(3) . . . . ?
Si1 C7 C12 C11 178.61(14) . . . . ?
C20 C15 C16 C17 -0.1(3) . . . . ?
Si3 C15 C16 C17 -178.30(14) . . . . ?
C15 C16 C17 C18 1.1(3) . . . . ?
C16 C17 C18 C19 -1.2(3) . . . . ?
C17 C18 C19 C20 0.4(3) . . . . ?
C18 C19 C20 C15 0.6(3) . . . . ?
C16 C15 C20 C19 -0.7(3) . . . . ?
Si3 C15 C20 C19 177.42(15) . . . . ?
C26 C21 C22 C23 1.4(3) . . . . ?
Si3 C21 C22 C23 -179.45(14) . . . . ?
C21 C22 C23 C24 0.2(3) . . . . ?
C22 C23 C24 C25 -1.4(3) . . . . ?
C23 C24 C25 C26 1.0(3) . . . . ?
C24 C25 C26 C21 0.6(3) . . . . ?
C22 C21 C26 C25 -1.8(3) . . . . ?
Si3 C21 C26 C25 179.02(14) . . . . ?
Si3 C27 C28 C29 -21.5(7) . . . . ?
C27 C28 C29 C30 -13.0(14) . . . . ?
C28 C29 C30 Si1 18.1(10) . . . . ?
C8 C7 Si1 C1 26.32(17) . . . . ?
C12 C7 Si1 C1 -153.06(15) . . . . ?
C8 C7 Si1 C30 144.08(15) . . . . ?
C12 C7 Si1 C30 -35.30(17) . . . . ?
C8 C7 Si1 Si2 -95.69(15) . . . . ?
C12 C7 Si1 Si2 84.93(15) . . . . ?
C6 C1 Si1 C7 -100.32(16) . . . . ?
C2 C1 Si1 C7 78.73(17) . . . . ?
C6 C1 Si1 C30 142.28(16) . . . . ?
C2 C1 Si1 C30 -38.67(18) . . . . ?
C6 C1 Si1 Si2 21.18(18) . . . . ?
C2 C1 Si1 Si2 -159.76(14) . . . . ?
C16 C15 Si3 C21 -67.30(16) . . . . ?
C20 C15 Si3 C21 114.63(16) . . . . ?
C16 C15 Si3 C27 171.06(14) . . . . ?
C20 C15 Si3 C27 -7.01(18) . . . . ?
C16 C15 Si3 Si2 54.10(15) . . . . ?
C20 C15 Si3 Si2 -123.97(14) . . . . ?
C22 C21 Si3 C15 21.70(17) . . . . ?
C26 C21 Si3 C15 -159.17(14) . . . . ?
C22 C21 Si3 C27 141.02(15) . . . . ?
C26 C21 Si3 C27 -39.85(17) . . . . ?
C22 C21 Si3 Si2 -102.41(15) . . . . ?
C26 C21 Si3 Si2 76.72(14) . . . . ?
C28 C27 Si3 C15 -75.28(14) . . . . ?
C28 C27 Si3 C21 163.14(12) . . . . ?
C28 C27 Si3 Si2 45.67(13) . . . . ?
